data_7236819
loop_
_publ_author_name
'Qi, Yunpeng'
'Wang, Yongtao'
'Ge, Guixian'
'Liu, Zhiyong'
'Yu, Yongjiang'
'Xue, Mei'

_publ_section_title
;
 Multi-state emission properties and the inherent mechanism of D--A--D
 type asymmetric organic boron complexes
;
_journal_issue 42
_journal_name_full 'Journal of Materials Chemistry C'
_journal_page_first 11030
_journal_paper_doi 10.1039/C7TC02115A
_journal_volume 5
_journal_year 2017
_chemical_formula_sum 'C47 H32 B F2 N O2'
_chemical_formula_weight 691.55
_space_group_IT_number 2
_space_group_name_Hall '-P 1'
_space_group_name_H-M_alt 'P -1'
_symmetry_cell_setting triclinic
_symmetry_space_group_name_H-M 'P -1'
_atom_sites_solution_hydrogens geom
_atom_sites_solution_primary direct
_atom_sites_solution_secondary difmap
_audit_creation_method SHELXL-97
_audit_update_record
;
2017-05-10 deposited with the CCDC.
2017-10-05 downloaded from the CCDC.
;
_cell_angle_alpha 81.770(3)
_cell_angle_beta 84.375(3)
_cell_angle_gamma 87.955(4)
_cell_formula_units_Z 2
_cell_length_a 8.3426(9)
_cell_length_b 11.4056(11)
_cell_length_c 19.6777(18)
_cell_measurement_temperature 296(2)
_cell_volume 1843.7(3)
_computing_cell_refinement 'Bruker SMART'
_computing_data_collection 'Bruker SMART'
_computing_data_reduction 'Bruker SAINT'
_computing_molecular_graphics 'Bruker SHELXTL'
_computing_publication_material 'Bruker SHELXTL'
_computing_structure_refinement 'SHELXL-97 (Sheldrick, 1997)'
_computing_structure_solution 'SHELXS-97 (Sheldrick, 1990)'
_diffrn_ambient_temperature 296(2)
_diffrn_measured_fraction_theta_full 0.986
_diffrn_measured_fraction_theta_max 0.986
_diffrn_measurement_device_type 'CCD area detector'
_diffrn_measurement_method 'phi and omega scans'
_diffrn_radiation_monochromator graphite
_diffrn_radiation_source 'fine-focus sealed tube'
_diffrn_radiation_type MoK\a
_diffrn_radiation_wavelength 0.71073
_diffrn_reflns_av_R_equivalents 0.0381
_diffrn_reflns_av_sigmaI/netI 0.0718
_diffrn_reflns_limit_h_max 8
_diffrn_reflns_limit_h_min -9
_diffrn_reflns_limit_k_max 13
_diffrn_reflns_limit_k_min -13
_diffrn_reflns_limit_l_max 23
_diffrn_reflns_limit_l_min -23
_diffrn_reflns_number 11808
_diffrn_reflns_theta_full 24.96
_diffrn_reflns_theta_max 24.96
_diffrn_reflns_theta_min 1.05
_exptl_absorpt_coefficient_mu 0.082
_exptl_absorpt_correction_type none
_exptl_crystal_density_diffrn 1.246
_exptl_crystal_density_method 'not measured'
_exptl_crystal_F_000 720
_refine_diff_density_max 0.238
_refine_diff_density_min -0.262
_refine_diff_density_rms 0.043
_refine_ls_extinction_coef 0.0112(14)
_refine_ls_extinction_expression Fc^*^=kFc[1+0.001xFc^2^\l^3^/sin(2\q)]^-1/4^
_refine_ls_extinction_method SHELXL
_refine_ls_goodness_of_fit_ref 0.967
_refine_ls_hydrogen_treatment mixed
_refine_ls_matrix_type full
_refine_ls_number_parameters 479
_refine_ls_number_reflns 6382
_refine_ls_number_restraints 0
_refine_ls_restrained_S_all 0.967
_refine_ls_R_factor_all 0.1148
_refine_ls_R_factor_gt 0.0558
_refine_ls_shift/su_max 0.000
_refine_ls_shift/su_mean 0.000
_refine_ls_structure_factor_coef Fsqd
_refine_ls_weighting_details 'calc w=1/[\s^2^(Fo^2^)+(0.0690P)^2^+0.0000P] where P=(Fo^2^+2Fc^2^)/3'
_refine_ls_weighting_scheme calc
_refine_ls_wR_factor_gt 0.1287
_refine_ls_wR_factor_ref 0.1613
_reflns_number_gt 3323
_reflns_number_total 6382
_reflns_threshold_expression >2sigma(I)
_cod_data_source_file c7tc02115a3.cif
_cod_data_source_block c
_cod_depositor_comments
;
The following automatic conversions were performed:

data item '_symmetry_cell_setting' value 'Triclinic' was changed to
'triclinic' in accordance with the
/home/saulius/struct/COD-crude-data/automatic-downloads/DataCite-retrospective/RSC/depositions/lib/dictionaries/cif_core.dic
dictionary named 'cif_core.dic' version 2.4.2 last updated on
2011-04-26.

Automatic conversion script
Id: cif_fix_values 6909 2019-04-08 15:41:33Z antanas 
;
_cod_original_sg_symbol_H-M P-1
_cod_database_code 7236819

loop_
_symmetry_equiv_pos_as_xyz
'x, y, z'
'-x, -y, -z'

loop_
_atom_site_label
_atom_site_type_symbol
_atom_site_fract_x
_atom_site_fract_y
_atom_site_fract_z
_atom_site_U_iso_or_equiv
_atom_site_adp_type
_atom_site_occupancy
_atom_site_symmetry_multiplicity
_atom_site_calc_flag
_atom_site_refinement_flags
F2 F 0.1484(3) 0.35413(18) 0.94956(11) 0.1052(8) Uani 1 1 d .
F3 F 0.0521(3) 0.4920(2) 0.87161(11) 0.1062(8) Uani 1 1 d .
O1 O 0.3156(3) 0.43038(18) 0.85539(10) 0.0711(6) Uani 1 1 d .
O2 O 0.2181(3) 0.5491(2) 0.94503(11) 0.0808(7) Uani 1 1 d .
C3 C 0.3721(3) 0.6862(2) 0.98467(12) 0.0467(7) Uani 1 1 d .
C4 C 0.5781(3) 0.4371(2) 0.80228(12) 0.0457(7) Uani 1 1 d .
C5 C 0.3911(4) 0.8557(2) 1.07171(12) 0.0527(8) Uani 1 1 d .
C6 C 0.3582(4) 0.5945(2) 0.94058(12) 0.0470(7) Uani 1 1 d .
C7 C 0.4561(3) 0.4765(2) 0.85345(12) 0.0457(7) Uani 1 1 d .
C8 C 0.4817(3) 0.5578(2) 0.89607(12) 0.0515(7) Uani 1 1 d .
H8 H 0.5837 0.5886 0.8949 0.062 Uiso 1 1 calc R
N1 N 0.4045(3) 0.94028(19) 1.11736(11) 0.0604(7) Uani 1 1 d .
C10 C 0.5321(4) 0.3819(2) 0.74932(13) 0.0542(8) Uani 1 1 d .
H10 H 0.4237 0.3679 0.7473 0.065 Uiso 1 1 calc R
C11 C 0.8077(4) 0.3642(2) 0.70181(12) 0.0478(7) Uani 1 1 d .
C12 C 0.5236(4) 0.8302(2) 1.02768(12) 0.0540(8) Uani 1 1 d .
H12 H 0.6189 0.8704 1.0270 0.065 Uiso 1 1 calc R
C13 C 0.2381(4) 0.7149(2) 1.02847(13) 0.0555(8) Uani 1 1 d .
H13 H 0.1412 0.6772 1.0281 0.067 Uiso 1 1 calc R
C14 C 0.9294(4) 0.3265(2) 0.64812(12) 0.0489(7) Uani 1 1 d .
C15 C 0.7416(4) 0.4518(2) 0.80581(13) 0.0504(7) Uani 1 1 d .
H15 H 0.7749 0.4875 0.8415 0.061 Uiso 1 1 calc R
C17 C 0.5145(4) 0.7460(2) 0.98503(12) 0.0497(7) Uani 1 1 d .
H17 H 0.6045 0.7286 0.9561 0.060 Uiso 1 1 calc R
C18 C 0.6442(4) 0.3473(2) 0.69957(13) 0.0566(8) Uani 1 1 d .
H18 H 0.6100 0.3120 0.6639 0.068 Uiso 1 1 calc R
C19 C 0.2482(4) 0.7977(2) 1.07177(13) 0.0603(8) Uani 1 1 d .
H19 H 0.1590 0.8150 1.1012 0.072 Uiso 1 1 calc R
C20 C 1.0613(4) 0.3906(2) 0.62256(13) 0.0505(7) Uani 1 1 d .
C21 C 0.8912(3) 0.2148(2) 0.62234(12) 0.0503(7) Uani 1 1 d .
C22 C 0.8548(3) 0.4144(2) 0.75755(12) 0.0502(7) Uani 1 1 d .
H22 H 0.9637 0.4224 0.7619 0.060 Uiso 1 1 calc R
C23 C 1.1989(4) 0.3429(2) 0.57988(14) 0.0574(8) Uani 1 1 d .
C24 C 1.0802(4) 0.5144(2) 0.63506(13) 0.0539(8) Uani 1 1 d .
C25 C 0.5364(5) 0.9500(3) 1.15500(14) 0.0629(9) Uani 1 1 d .
C26 C 0.8538(4) 0.1073(2) 0.52886(15) 0.0647(9) Uani 1 1 d .
H26 H 0.8602 0.1045 0.4817 0.078 Uiso 1 1 calc R
C27 C 0.8390(4) 0.1154(2) 0.66785(14) 0.0637(9) Uani 1 1 d .
H27 H 0.8327 0.1172 0.7151 0.076 Uiso 1 1 calc R
C28 C 0.8023(4) 0.0109(3) 0.57415(16) 0.0742(10) Uani 1 1 d .
H28 H 0.7714 -0.0569 0.5581 0.089 Uiso 1 1 calc R
C29 C 0.8963(4) 0.2083(2) 0.55245(13) 0.0552(8) Uani 1 1 d .
H29 H 0.9292 0.2737 0.5209 0.066 Uiso 1 1 calc R
B1 B 0.1796(5) 0.4559(4) 0.9054(2) 0.0664(10) Uani 1 1 d .
C31 C 0.9555(4) 0.5965(2) 0.62788(14) 0.0698(10) Uani 1 1 d .
H31 H 0.8582 0.5740 0.6148 0.084 Uiso 1 1 calc R
C32 C 0.5088(6) 1.0475(3) 1.19120(16) 0.0772(12) Uani 1 1 d .
C33 C 1.2661(4) 0.4100(3) 0.52049(15) 0.0707(9) Uani 1 1 d .
H33 H 1.2221 0.4845 0.5062 0.085 Uiso 1 1 calc R
C34 C 0.7968(4) 0.0153(2) 0.64350(16) 0.0776(11) Uani 1 1 d .
H34 H 0.7639 -0.0507 0.6745 0.093 Uiso 1 1 calc R
C35 C 0.3561(5) 1.0996(3) 1.17444(14) 0.0747(12) Uani 1 1 d .
C36 C 0.2918(5) 1.0321(3) 1.12888(15) 0.0672(10) Uani 1 1 d .
C37 C 1.2235(5) 0.5521(3) 0.65290(16) 0.0806(11) Uani 1 1 d .
H37 H 1.3109 0.4993 0.6562 0.097 Uiso 1 1 calc R
C38 C 0.6725(5) 0.8782(3) 1.16233(16) 0.0745(10) Uani 1 1 d .
H38 H 0.6884 0.8124 1.1393 0.089 Uiso 1 1 calc R
C39 C 1.3971(5) 0.3681(4) 0.48207(18) 0.0916(12) Uani 1 1 d .
H39 H 1.4407 0.4144 0.4422 0.110 Uiso 1 1 calc R
C40 C 1.4012(5) 0.1920(4) 0.5611(2) 0.1021(13) Uani 1 1 d .
H40 H 1.4480 0.1183 0.5751 0.123 Uiso 1 1 calc R
C41 C 0.9728(6) 0.7111(3) 0.63976(18) 0.0983(15) Uani 1 1 d .
H41 H 0.8877 0.7655 0.6344 0.118 Uiso 1 1 calc R
C42 C 0.1509(5) 1.0626(3) 1.09998(18) 0.0873(12) Uani 1 1 d .
H42 H 0.1125 1.0186 1.0690 0.105 Uiso 1 1 calc R
C43 C 1.2682(4) 0.2334(3) 0.60019(17) 0.0791(10) Uani 1 1 d .
H43 H 1.2260 0.1869 0.6402 0.095 Uiso 1 1 calc R
C44 C 0.2675(7) 1.1979(3) 1.19325(19) 0.1013(16) Uani 1 1 d .
H44 H 0.3046 1.2426 1.2242 0.122 Uiso 1 1 calc R
C45 C 1.4627(5) 0.2600(4) 0.5020(2) 0.1037(14) Uani 1 1 d .
H45 H 1.5499 0.2318 0.4753 0.124 Uiso 1 1 calc R
C46 C 0.6262(7) 1.0746(3) 1.2327(2) 0.1043(15) Uani 1 1 d .
H46 H 0.6129 1.1405 1.2558 0.125 Uiso 1 1 calc R
C47 C 1.1145(8) 0.7455(4) 0.6594(2) 0.122(2) Uani 1 1 d .
H47 H 1.1252 0.8226 0.6683 0.147 Uiso 1 1 calc R
C48 C 0.0672(5) 1.1630(3) 1.1193(2) 0.1043(15) Uani 1 1 d .
H48 H -0.0290 1.1867 1.1007 0.125 Uiso 1 1 calc R
C49 C 0.7842(5) 0.9059(3) 1.20436(17) 0.0948(12) Uani 1 1 d .
H49 H 0.8765 0.8586 1.2094 0.114 Uiso 1 1 calc R
C50 C 0.1260(7) 1.2273(3) 1.1655(2) 0.1054(17) Uani 1 1 d .
H50 H 0.0668 1.2928 1.1781 0.127 Uiso 1 1 calc R
C51 C 1.2401(7) 0.6660(4) 0.6659(2) 0.1141(17) Uani 1 1 d .
H51 H 1.3369 0.6890 0.6791 0.137 Uiso 1 1 calc R
C52 C 0.7610(7) 1.0023(4) 1.2388(2) 0.1166(16) Uani 1 1 d .
H52 H 0.8381 1.0192 1.2669 0.140 Uiso 1 1 calc R

loop_
_atom_site_aniso_label
_atom_site_aniso_U_11
_atom_site_aniso_U_22
_atom_site_aniso_U_33
_atom_site_aniso_U_23
_atom_site_aniso_U_13
_atom_site_aniso_U_12
F2 0.0848(17) 0.0974(15) 0.1270(17) -0.0194(13) 0.0291(14) -0.0069(12)
F3 0.0672(15) 0.1459(18) 0.1264(16) -0.0804(14) -0.0373(13) 0.0343(14)
O1 0.0453(14) 0.0949(15) 0.0821(14) -0.0487(12) 0.0071(11) -0.0155(12)
O2 0.0405(14) 0.1184(18) 0.0951(15) -0.0643(14) 0.0163(12) -0.0217(13)
C3 0.0416(19) 0.0566(16) 0.0417(14) -0.0084(12) -0.0002(13) -0.0008(14)
C4 0.0419(19) 0.0502(15) 0.0463(14) -0.0132(12) -0.0006(13) -0.0022(13)
C5 0.065(2) 0.0505(16) 0.0424(15) -0.0105(12) 0.0024(15) -0.0044(15)
C6 0.0404(19) 0.0574(16) 0.0439(14) -0.0098(12) -0.0032(13) -0.0022(14)
C7 0.0348(18) 0.0532(16) 0.0499(15) -0.0095(12) -0.0050(13) -0.0004(14)
C8 0.0394(18) 0.0606(17) 0.0572(16) -0.0221(13) 0.0033(14) -0.0057(14)
N1 0.073(2) 0.0550(14) 0.0538(14) -0.0192(11) 0.0068(14) -0.0024(13)
C10 0.0397(19) 0.0692(18) 0.0577(16) -0.0220(14) -0.0055(14) -0.0015(14)
C11 0.050(2) 0.0469(15) 0.0463(15) -0.0097(12) 0.0012(14) 0.0046(14)
C12 0.055(2) 0.0600(17) 0.0487(15) -0.0180(13) 0.0064(14) -0.0138(15)
C13 0.0408(19) 0.0724(19) 0.0530(16) -0.0140(14) 0.0074(14) -0.0081(15)
C14 0.049(2) 0.0493(15) 0.0481(15) -0.0100(12) -0.0008(14) 0.0079(14)
C15 0.047(2) 0.0602(17) 0.0469(15) -0.0178(12) -0.0025(14) -0.0024(14)
C17 0.0438(19) 0.0589(16) 0.0459(15) -0.0131(12) 0.0079(13) -0.0067(14)
C18 0.052(2) 0.0653(18) 0.0565(17) -0.0256(14) -0.0004(15) -0.0021(16)
C19 0.058(2) 0.0687(19) 0.0542(16) -0.0218(14) 0.0144(15) -0.0048(17)
C20 0.050(2) 0.0518(16) 0.0491(15) -0.0080(12) -0.0025(14) 0.0057(14)
C21 0.054(2) 0.0458(15) 0.0499(15) -0.0108(13) 0.0046(14) 0.0059(14)
C22 0.0401(18) 0.0651(17) 0.0463(15) -0.0123(13) -0.0022(13) -0.0011(14)
C23 0.049(2) 0.0662(18) 0.0584(17) -0.0178(14) 0.0018(15) 0.0032(16)
C24 0.062(2) 0.0548(17) 0.0447(15) -0.0097(12) 0.0009(15) -0.0041(16)
C25 0.083(3) 0.0584(19) 0.0497(17) -0.0165(14) 0.0021(18) -0.0199(18)
C26 0.076(3) 0.0614(19) 0.0581(17) -0.0196(15) 0.0023(16) 0.0079(17)
C27 0.083(3) 0.0543(17) 0.0513(16) -0.0091(14) 0.0077(16) 0.0052(16)
C28 0.091(3) 0.0531(18) 0.080(2) -0.0263(17) 0.008(2) -0.0007(18)
C29 0.060(2) 0.0502(16) 0.0529(16) -0.0098(13) 0.0070(15) 0.0034(14)
B1 0.039(2) 0.084(3) 0.082(3) -0.035(2) 0.000(2) -0.001(2)
C31 0.090(3) 0.0561(19) 0.0609(18) -0.0086(14) 0.0036(18) 0.0060(18)
C32 0.123(4) 0.057(2) 0.0523(19) -0.0170(15) 0.009(2) -0.020(2)
C33 0.059(2) 0.086(2) 0.0664(19) -0.0207(17) 0.0118(17) -0.0055(18)
C34 0.103(3) 0.0442(17) 0.080(2) -0.0078(15) 0.019(2) -0.0012(17)
C35 0.128(4) 0.0483(18) 0.0437(16) -0.0120(14) 0.021(2) -0.007(2)
C36 0.085(3) 0.0557(18) 0.0540(18) -0.0038(15) 0.0223(19) 0.0023(19)
C37 0.086(3) 0.086(2) 0.073(2) -0.0217(18) -0.001(2) -0.018(2)
C38 0.089(3) 0.075(2) 0.063(2) -0.0199(17) -0.008(2) -0.014(2)
C39 0.066(3) 0.130(3) 0.078(2) -0.027(2) 0.018(2) -0.011(2)
C40 0.079(3) 0.112(3) 0.114(3) -0.027(3) -0.003(3) 0.042(2)
C41 0.150(5) 0.059(2) 0.082(2) -0.0120(18) 0.011(3) 0.007(3)
C42 0.097(3) 0.077(2) 0.080(2) -0.0098(18) 0.024(2) 0.014(2)
C43 0.065(3) 0.085(2) 0.085(2) -0.0169(18) 0.0013(19) 0.017(2)
C44 0.168(5) 0.061(2) 0.067(2) -0.0113(18) 0.035(3) -0.001(3)
C45 0.057(3) 0.157(4) 0.099(3) -0.042(3) 0.010(2) 0.020(3)
C46 0.160(5) 0.079(3) 0.085(3) -0.040(2) -0.018(3) -0.023(3)
C47 0.197(7) 0.074(3) 0.100(3) -0.039(2) 0.016(4) -0.041(3)
C48 0.115(4) 0.090(3) 0.096(3) -0.005(2) 0.029(3) 0.023(3)
C49 0.113(4) 0.097(3) 0.082(2) -0.023(2) -0.027(2) -0.015(2)
C50 0.149(5) 0.070(3) 0.085(3) -0.008(2) 0.041(3) 0.020(3)
C51 0.146(5) 0.110(3) 0.098(3) -0.046(3) -0.005(3) -0.046(3)
C52 0.151(5) 0.115(4) 0.099(3) -0.044(3) -0.035(3) -0.029(3)

loop_
_atom_type_symbol
_atom_type_description
_atom_type_scat_dispersion_real
_atom_type_scat_dispersion_imag
_atom_type_scat_source
C C 0.0033 0.0016 'International Tables Vol C Tables 4.2.6.8 and 6.1.1.4'
H H 0.0000 0.0000 'International Tables Vol C Tables 4.2.6.8 and 6.1.1.4'
B B 0.0013 0.0007 'International Tables Vol C Tables 4.2.6.8 and 6.1.1.4'
N N 0.0061 0.0033 'International Tables Vol C Tables 4.2.6.8 and 6.1.1.4'
O O 0.0106 0.0060 'International Tables Vol C Tables 4.2.6.8 and 6.1.1.4'
F F 0.0171 0.0103 'International Tables Vol C Tables 4.2.6.8 and 6.1.1.4'

loop_
_geom_angle_atom_site_label_1
_geom_angle_atom_site_label_2
_geom_angle_atom_site_label_3
_geom_angle
C7 O1 B1 122.7(2)
C6 O2 B1 123.4(2)
C17 C3 C13 118.4(2)
C17 C3 C6 122.3(2)
C13 C3 C6 119.3(3)
C10 C4 C15 118.1(2)
C10 C4 C7 120.1(3)
C15 C4 C7 121.7(2)
C19 C5 C12 120.0(2)
C19 C5 N1 120.7(2)
C12 C5 N1 119.3(3)
O2 C6 C8 120.4(2)
O2 C6 C3 115.0(2)
C8 C6 C3 124.6(3)
O1 C7 C8 120.5(2)
O1 C7 C4 114.9(2)
C8 C7 C4 124.5(3)
C7 C8 C6 121.0(3)
C25 N1 C36 109.0(3)
C25 N1 C5 125.4(2)
C36 N1 C5 125.5(3)
C18 C10 C4 121.1(3)
C18 C11 C22 117.7(2)
C18 C11 C14 121.2(2)
C22 C11 C14 121.0(3)
C17 C12 C5 120.2(3)
C19 C13 C3 120.8(3)
C20 C14 C11 122.9(2)
C20 C14 C21 122.4(2)
C11 C14 C21 114.6(2)
C22 C15 C4 121.2(2)
C12 C17 C3 120.7(2)
C10 C18 C11 121.0(3)
C13 C19 C5 119.9(2)
C14 C20 C24 122.6(2)
C14 C20 C23 123.0(2)
C24 C20 C23 114.4(3)
C29 C21 C27 117.5(2)
C29 C21 C14 121.3(2)
C27 C21 C14 121.1(2)
C15 C22 C11 120.6(3)
C43 C23 C33 118.1(3)
C43 C23 C20 121.1(3)
C33 C23 C20 120.7(3)
C37 C24 C31 117.6(3)
C37 C24 C20 121.4(3)
C31 C24 C20 121.0(3)
C38 C25 N1 130.2(3)
C38 C25 C32 121.0(4)
N1 C25 C32 108.6(3)
C28 C26 C29 120.5(3)
C34 C27 C21 120.6(3)
C26 C28 C34 119.2(3)
C26 C29 C21 121.2(3)
F3 B1 F2 111.0(3)
F3 B1 O2 108.4(3)
F2 B1 O2 109.0(3)
F3 B1 O1 109.2(3)
F2 B1 O1 107.6(3)
O2 B1 O1 111.7(3)
C41 C31 C24 121.0(4)
C46 C32 C25 118.7(4)
C46 C32 C35 134.2(3)
C25 C32 C35 107.0(4)
C39 C33 C23 121.0(3)
C28 C34 C27 121.0(3)
C44 C35 C36 118.4(4)
C44 C35 C32 133.4(4)
C36 C35 C32 108.2(3)
C42 C36 N1 129.9(3)
C42 C36 C35 122.8(3)
N1 C36 C35 107.1(3)
C51 C37 C24 121.4(4)
C49 C38 C25 118.9(3)
C45 C39 C33 120.4(4)
C45 C40 C43 119.8(4)
C47 C41 C31 120.4(4)
C36 C42 C48 116.9(4)
C23 C43 C40 120.4(3)
C50 C44 C35 119.0(4)
C39 C45 C40 120.3(3)
C52 C46 C32 119.0(4)
C51 C47 C41 119.6(4)
C50 C48 C42 120.8(5)
C52 C49 C38 120.9(4)
C44 C50 C48 122.1(4)
C47 C51 C37 120.1(5)
C49 C52 C46 121.4(5)

loop_
_geom_bond_atom_site_label_1
_geom_bond_atom_site_label_2
_geom_bond_distance
F2 B1 1.364(4)
F3 B1 1.331(4)
O1 C7 1.297(3)
O1 B1 1.476(4)
O2 C6 1.285(3)
O2 B1 1.467(4)
C3 C17 1.392(4)
C3 C13 1.402(3)
C3 C6 1.465(3)
C4 C10 1.383(3)
C4 C15 1.390(4)
C4 C7 1.465(3)
C5 C19 1.384(4)
C5 C12 1.385(4)
C5 N1 1.424(3)
C6 C8 1.378(3)
C7 C8 1.371(3)
N1 C25 1.401(4)
N1 C36 1.410(4)
C10 C18 1.376(3)
C11 C18 1.390(4)
C11 C22 1.402(3)
C11 C14 1.491(3)
C12 C17 1.372(3)
C13 C19 1.370(3)
C14 C20 1.357(4)
C14 C21 1.493(3)
C15 C22 1.374(3)
C20 C24 1.484(4)
C20 C23 1.488(3)
C21 C29 1.384(3)
C21 C27 1.394(4)
C23 C43 1.380(4)
C23 C33 1.383(4)
C24 C37 1.378(4)
C24 C31 1.379(4)
C25 C38 1.383(5)
C25 C32 1.405(4)
C26 C28 1.366(4)
C26 C29 1.372(4)
C27 C34 1.370(4)
C28 C34 1.369(4)
C31 C41 1.376(4)
C32 C46 1.405(6)
C32 C35 1.434(5)
C33 C39 1.378(4)
C35 C44 1.395(4)
C35 C36 1.416(5)
C36 C42 1.368(5)
C37 C51 1.374(5)
C38 C49 1.378(5)
C39 C45 1.352(5)
C40 C45 1.368(5)
C40 C43 1.396(4)
C41 C47 1.366(6)
C42 C48 1.399(4)
C44 C50 1.360(6)
C46 C52 1.375(6)
C47 C51 1.365(7)
C48 C50 1.383(6)
C49 C52 1.370(5)
